data_1513722
loop_
_publ_author_name
'Tibbelin, Julius'
'Wallner, Andreas'
'Emanuelsson, Rikard'
'Heijkenskj\"old, Filip'
'Rosenberg, Martin'
'Yamazaki, Kaoru'
'Nauroozi, Djawed'
'Karlsson, Leif'
'Feifel, Raimund'
'Pettersson, Roland'
'Baumgartner, Judith'
'Ott, Sascha'
'Ottosson, Henrik'

_publ_section_title
;
 1,4-Disilacyclohexa-2,5-diene: a molecular building block that allows for
 remarkably strong neutral cyclic cross-hyperconjugation
;
_journal_issue 1
_journal_name_full 'Chemical Science'
_journal_page_first 360
_journal_paper_doi 10.1039/c3sc52389f
_journal_volume 5
_journal_year 2014
_chemical_formula_sum 'C23.5 H56 Si6'
_chemical_formula_weight 507.22
_chemical_name_systematic
;
?
;
_space_group_IT_number 15
_symmetry_cell_setting monoclinic
_symmetry_space_group_name_Hall '-C 2yc'
_symmetry_space_group_name_H-M 'C 1 2/c 1'
_atom_sites_solution_hydrogens geom
_atom_sites_solution_primary direct
_atom_sites_solution_secondary difmap
_audit_creation_method SHELXL-97
_cell_angle_alpha 90.00
_cell_angle_beta 101.54(3)
_cell_angle_gamma 90.00
_cell_formula_units_Z 4
_cell_length_a 17.135(3)
_cell_length_b 9.4044(19)
_cell_length_c 20.723(4)
_cell_measurement_reflns_used 8436
_cell_measurement_temperature 100(2)
_cell_measurement_theta_max 53.564
_cell_measurement_theta_min 4.847
_cell_volume 3271.9(11)
_computing_cell_refinement 'Bruker XSCANS'
_computing_data_collection 'Bruker XSCANS'
_computing_data_reduction 'Bruker SHELXTL'
_computing_molecular_graphics 'Bruker SHELXTL'
_computing_publication_material 'Bruker SHELXTL'
_computing_structure_refinement 'SHELXL-97 (Sheldrick, 1997)'
_computing_structure_solution 'SHELXS-97 (Sheldrick, 1990)'
_diffrn_ambient_temperature 100(2)
_diffrn_measured_fraction_theta_full 0.996
_diffrn_measured_fraction_theta_max 0.996
_diffrn_measurement_device_type 'SMART APEX'
_diffrn_measurement_method '\w scans'
_diffrn_radiation_monochromator graphite
_diffrn_radiation_source 'fine-focus sealed tube'
_diffrn_radiation_type MoK\a
_diffrn_radiation_wavelength 0.71073
_diffrn_reflns_av_R_equivalents 0.0268
_diffrn_reflns_av_sigmaI/netI 0.0245
_diffrn_reflns_limit_h_max 21
_diffrn_reflns_limit_h_min -21
_diffrn_reflns_limit_k_max 11
_diffrn_reflns_limit_k_min -11
_diffrn_reflns_limit_l_max 26
_diffrn_reflns_limit_l_min -26
_diffrn_reflns_number 12948
_diffrn_reflns_theta_full 26.79
_diffrn_reflns_theta_max 26.79
_diffrn_reflns_theta_min 2.01
_exptl_absorpt_coefficient_mu 0.265
_exptl_absorpt_correction_T_max 0.9490
_exptl_absorpt_correction_T_min 0.9154
_exptl_absorpt_correction_type multi-scan
_exptl_absorpt_process_details SADABS
_exptl_crystal_colour colorless
_exptl_crystal_density_diffrn 1.030
_exptl_crystal_density_method 'not measured'
_exptl_crystal_description plates
_exptl_crystal_F_000 1124
_exptl_crystal_size_max 0.34
_exptl_crystal_size_mid 0.28
_exptl_crystal_size_min 0.20
_refine_diff_density_max 0.416
_refine_diff_density_min -0.169
_refine_diff_density_rms 0.052
_refine_ls_extinction_method none
_refine_ls_goodness_of_fit_ref 1.070
_refine_ls_hydrogen_treatment constr
_refine_ls_matrix_type full
_refine_ls_number_parameters 144
_refine_ls_number_reflns 3486
_refine_ls_number_restraints 0
_refine_ls_restrained_S_all 1.070
_refine_ls_R_factor_all 0.0332
_refine_ls_R_factor_gt 0.0311
_refine_ls_shift/su_max 0.001
_refine_ls_shift/su_mean 0.000
_refine_ls_structure_factor_coef Fsqd
_refine_ls_weighting_details 'calc w=1/[\s^2^(Fo^2^)+(0.0445P)^2^+2.1904P] where P=(Fo^2^+2Fc^2^)/3'
_refine_ls_weighting_scheme calc
_refine_ls_wR_factor_gt 0.0819
_refine_ls_wR_factor_ref 0.0837
_reflns_number_gt 3262
_reflns_number_total 3486
_reflns_threshold_expression >2sigma(I)
_cod_data_source_file c3sc52389f.txt
_cod_data_source_block 691j
_cod_depositor_comments
;
The following automatic conversions were performed:

'_symmetry_cell_setting' value 'Monoclinic' changed to 'monoclinic'
according to
/usr/data/users/saulius/automatic-downloads/current/RSC/lib/dictionaries/cif_core.dic
dictionary named 'cif_core.dic' version 2.4.2 from 2011-04-26.

Automatic conversion script
Id: cif_fix_values 2281 2013-09-26 08:29:07Z andrius 
;
_cod_original_sg_symbol_H-M C2/c
_cod_original_formula_sum 'C23.50 H56 Si6'
_cod_database_code 1513722

loop_
_symmetry_equiv_pos_as_xyz
'x, y, z'
'-x, y, -z+1/2'
'x+1/2, y+1/2, z'
'-x+1/2, y+1/2, -z+1/2'
'-x, -y, -z'
'x, -y, z-1/2'
'-x+1/2, -y+1/2, -z'
'x+1/2, -y+1/2, z-1/2'

loop_
_atom_site_label
_atom_site_type_symbol
_atom_site_fract_x
_atom_site_fract_y
_atom_site_fract_z
_atom_site_U_iso_or_equiv
_atom_site_adp_type
_atom_site_occupancy
_atom_site_symmetry_multiplicity
_atom_site_calc_flag
_atom_site_refinement_flags
Si1 Si 0.189171(18) 0.79585(3) 0.426291(15) 0.01326(10) Uani 1 1 d .
Si2 Si 0.09721(2) 0.61091(4) 0.389446(17) 0.01782(10) Uani 1 1 d .
Si3 Si 0.16831(2) 0.98443(4) 0.348948(17) 0.01980(11) Uani 1 1 d .
C1 C 0.16931(7) 0.84469(12) 0.50972(6) 0.0149(2) Uani 1 1 d .
C2 C 0.28832(7) 0.70508(12) 0.43299(6) 0.0154(2) Uani 1 1 d .
C3 C 0.09730(7) 0.94117(13) 0.50770(6) 0.0188(3) Uani 1 1 d .
H3A H 0.0683 0.9119 0.5423 0.023 Uiso 1 1 calc R
H3B H 0.0606 0.9316 0.4645 0.023 Uiso 1 1 calc R
C4 C 0.12377(8) 1.09657(14) 0.51858(7) 0.0253(3) Uani 1 1 d .
H4A H 0.1558 1.1077 0.5631 0.038 Uiso 1 1 calc R
H4B H 0.0767 1.1580 0.5134 0.038 Uiso 1 1 calc R
H4C H 0.1557 1.1233 0.4862 0.038 Uiso 1 1 calc R
C5 C 0.31459(8) 0.67743(14) 0.36778(6) 0.0206(3) Uani 1 1 d .
H5A H 0.2673 0.6784 0.3315 0.025 Uiso 1 1 calc R
H5B H 0.3391 0.5819 0.3691 0.025 Uiso 1 1 calc R
C6 C 0.37440(9) 0.78857(16) 0.35391(7) 0.0288(3) Uani 1 1 d .
H6A H 0.3502 0.8833 0.3522 0.043 Uiso 1 1 calc R
H6B H 0.3892 0.7676 0.3116 0.043 Uiso 1 1 calc R
H6C H 0.4221 0.7860 0.3891 0.043 Uiso 1 1 calc R
C7 C 0.10167(11) 0.48754(17) 0.46102(8) 0.0402(4) Uani 1 1 d .
H7A H 0.0839 0.5378 0.4969 0.060 Uiso 1 1 calc R
H7B H 0.1566 0.4546 0.4761 0.060 Uiso 1 1 calc R
H7C H 0.0669 0.4057 0.4474 0.060 Uiso 1 1 calc R
C8 C 0.12415(10) 0.50492(16) 0.32016(8) 0.0333(3) Uani 1 1 d .
H8A H 0.1773 0.4637 0.3345 0.050 Uiso 1 1 calc R
H8B H 0.1240 0.5673 0.2822 0.050 Uiso 1 1 calc R
H8C H 0.0852 0.4285 0.3076 0.050 Uiso 1 1 calc R
C9 C -0.00774(8) 0.67450(17) 0.36082(9) 0.0364(4) Uani 1 1 d .
H9A H -0.0431 0.5925 0.3493 0.055 Uiso 1 1 calc R
H9B H -0.0106 0.7355 0.3221 0.055 Uiso 1 1 calc R
H9C H -0.0244 0.7287 0.3961 0.055 Uiso 1 1 calc R
C10 C 0.17259(10) 0.91100(17) 0.26544(7) 0.0310(3) Uani 1 1 d .
H10A H 0.1517 0.9817 0.2316 0.046 Uiso 1 1 calc R
H10B H 0.1403 0.8243 0.2576 0.046 Uiso 1 1 calc R
H10C H 0.2279 0.8887 0.2635 0.046 Uiso 1 1 calc R
C11 C 0.06631(9) 1.06549(16) 0.34097(7) 0.0293(3) Uani 1 1 d .
H11A H 0.0573 1.1337 0.3045 0.044 Uiso 1 1 calc R
H11B H 0.0627 1.1145 0.3820 0.044 Uiso 1 1 calc R
H11C H 0.0259 0.9904 0.3323 0.044 Uiso 1 1 calc R
C12 C 0.24261(9) 1.13326(15) 0.36816(8) 0.0303(3) Uani 1 1 d .
H12A H 0.2967 1.0944 0.3750 0.045 Uiso 1 1 calc R
H12B H 0.2352 1.1824 0.4082 0.045 Uiso 1 1 calc R
H12C H 0.2347 1.2006 0.3313 0.045 Uiso 1 1 calc R

loop_
_atom_site_aniso_label
_atom_site_aniso_U_11
_atom_site_aniso_U_22
_atom_site_aniso_U_33
_atom_site_aniso_U_23
_atom_site_aniso_U_13
_atom_site_aniso_U_12
Si1 0.01342(17) 0.01361(17) 0.01234(17) 0.00042(11) 0.00163(12) 0.00044(11)
Si2 0.01804(18) 0.01662(18) 0.01755(18) -0.00116(13) 0.00056(13) -0.00245(12)
Si3 0.02161(19) 0.01782(19) 0.01848(19) 0.00516(13) 0.00045(14) -0.00122(13)
C1 0.0135(5) 0.0139(5) 0.0179(6) -0.0021(4) 0.0044(4) -0.0006(4)
C2 0.0151(5) 0.0157(6) 0.0164(6) -0.0022(4) 0.0053(4) -0.0011(4)
C3 0.0156(6) 0.0195(6) 0.0212(6) -0.0016(5) 0.0035(5) 0.0033(5)
C4 0.0244(7) 0.0185(6) 0.0330(8) -0.0035(5) 0.0058(6) 0.0041(5)
C5 0.0221(6) 0.0253(7) 0.0155(6) -0.0022(5) 0.0061(5) 0.0018(5)
C6 0.0271(7) 0.0363(8) 0.0264(7) 0.0024(6) 0.0137(6) -0.0010(6)
C7 0.0520(10) 0.0329(8) 0.0315(8) 0.0085(7) -0.0016(7) -0.0209(7)
C8 0.0389(9) 0.0257(7) 0.0362(8) -0.0128(6) 0.0096(7) -0.0046(6)
C9 0.0194(7) 0.0343(8) 0.0515(10) -0.0129(7) -0.0027(6) -0.0021(6)
C10 0.0415(9) 0.0332(8) 0.0170(6) 0.0072(6) 0.0028(6) -0.0020(6)
C11 0.0262(7) 0.0262(7) 0.0321(8) 0.0099(6) -0.0021(6) 0.0041(6)
C12 0.0303(7) 0.0217(7) 0.0386(8) 0.0053(6) 0.0060(6) -0.0052(6)

loop_
_atom_type_symbol
_atom_type_description
_atom_type_scat_dispersion_real
_atom_type_scat_dispersion_imag
_atom_type_scat_source
C C 0.0033 0.0016 'International Tables Vol C Tables 4.2.6.8 and 6.1.1.4'
H H 0.0000 0.0000 'International Tables Vol C Tables 4.2.6.8 and 6.1.1.4'
Si Si 0.0817 0.0704 'International Tables Vol C Tables 4.2.6.8 and 6.1.1.4'

loop_
_geom_angle_atom_site_label_1
_geom_angle_atom_site_label_2
_geom_angle_atom_site_label_3
_geom_angle
_geom_angle_site_symmetry_1
C2 Si1 C1 111.66(6) .
C2 Si1 Si2 102.90(4) .
C1 Si1 Si2 104.13(4) .
C2 Si1 Si3 113.66(4) .
C1 Si1 Si3 114.06(4) .
Si2 Si1 Si3 109.33(3) .
C7 Si2 C9 109.44(9) .
C7 Si2 C8 107.41(8) .
C9 Si2 C8 107.09(8) .
C7 Si2 Si1 106.29(6) .
C9 Si2 Si1 113.69(5) .
C8 Si2 Si1 112.73(5) .
C10 Si3 C12 108.62(7) .
C10 Si3 C11 105.93(8) .
C12 Si3 C11 107.12(7) .
C10 Si3 Si1 108.64(5) .
C12 Si3 Si1 114.20(5) .
C11 Si3 Si1 111.97(5) .
C2 C1 C3 121.46(11) 7_566
C2 C1 Si1 124.05(9) 7_566
C3 C1 Si1 114.42(9) .
C1 C2 C5 121.20(11) 7_566
C1 C2 Si1 122.87(9) 7_566
C5 C2 Si1 115.65(9) .
C1 C3 C4 110.42(10) .
C2 C5 C6 112.10(11) .

loop_
_geom_bond_atom_site_label_1
_geom_bond_atom_site_label_2
_geom_bond_distance
_geom_bond_site_symmetry_2
Si1 C2 1.8815(13) .
Si1 C1 1.8845(13) .
Si1 Si2 2.3685(6) .
Si1 Si3 2.3690(6) .
Si2 C7 1.8725(16) .
Si2 C9 1.8753(16) .
Si2 C8 1.8797(15) .
Si3 C10 1.8781(15) .
Si3 C12 1.8804(15) .
Si3 C11 1.8836(15) .
C1 C2 1.3456(18) 7_566
C1 C3 1.5254(16) .
C2 C1 1.3456(18) 7_566
C2 C5 1.5297(16) .
C3 C4 1.5335(18) .
C5 C6 1.5307(19) .

loop_
_geom_torsion_atom_site_label_1
_geom_torsion_atom_site_label_2
_geom_torsion_atom_site_label_3
_geom_torsion_atom_site_label_4
_geom_torsion
_geom_torsion_site_symmetry_1
_geom_torsion_site_symmetry_4
C2 Si1 Si2 C7 71.60(8) . .
C1 Si1 Si2 C7 -45.02(8) . .
Si3 Si1 Si2 C7 -167.29(7) . .
C2 Si1 Si2 C9 -167.95(7) . .
C1 Si1 Si2 C9 75.43(8) . .
Si3 Si1 Si2 C9 -46.84(7) . .
C2 Si1 Si2 C8 -45.82(7) . .
C1 Si1 Si2 C8 -162.43(7) . .
Si3 Si1 Si2 C8 75.30(6) . .
C2 Si1 Si3 C10 60.43(7) . .
C1 Si1 Si3 C10 -170.00(7) . .
Si2 Si1 Si3 C10 -53.90(6) . .
C2 Si1 Si3 C12 -60.96(7) . .
C1 Si1 Si3 C12 68.60(7) . .
Si2 Si1 Si3 C12 -175.30(6) . .
C2 Si1 Si3 C11 177.08(7) . .
C1 Si1 Si3 C11 -53.36(7) . .
Si2 Si1 Si3 C11 62.75(6) . .
C2 Si1 C1 C2 -13.26(14) . 7_566
Si2 Si1 C1 C2 97.08(10) . 7_566
Si3 Si1 C1 C2 -143.82(10) . 7_566
C2 Si1 C1 C3 169.79(8) . .
Si2 Si1 C1 C3 -79.87(9) . .
Si3 Si1 C1 C3 39.22(9) . .
C1 Si1 C2 C1 13.08(14) . 7_566
Si2 Si1 C2 C1 -98.05(10) . 7_566
Si3 Si1 C2 C1 143.84(9) . 7_566
C1 Si1 C2 C5 -172.83(8) . .
Si2 Si1 C2 C5 76.05(9) . .
Si3 Si1 C2 C5 -42.06(10) . .
C2 C1 C3 C4 84.84(15) 7_566 .
Si1 C1 C3 C4 -98.11(11) . .
C1 C2 C5 C6 -86.01(15) 7_566 .
Si1 C2 C5 C6 99.79(11) . .
